data_4073725
loop_
_publ_author_name
'Germaneau, Romain'
'Chavignon, Ren\'e'
'Tranchier, Jean-Philippe'
'Rose-Munch, Fran\,coise'
'Rose, Eric'
'Collot, Mayeul'
'Duhayon, Carine'

_publ_section_title
;
 (\h6-Arene)tricarbonylchromium and Ferrocene Complexes Linked to
 Binaphthyl Derivatives
;
_journal_issue 25
_journal_name_full Organometallics
_journal_page_first 6139
_journal_paper_doi 10.1021/om700586z
_journal_volume 26
_journal_year 2007
_chemical_formula_moiety 'C44 H26 Cr2 O8'
_chemical_formula_sum 'C44 H26 Cr2 O8'
_chemical_formula_weight 786.68
_space_group_IT_number 14
_symmetry_cell_setting monoclinic
_symmetry_space_group_name_Hall '-P 2yn'
_symmetry_space_group_name_H-M 'P 1 21/n 1'
_atom_sites_solution_hydrogens geom
_atom_sites_solution_primary direct
_audit_creation_date 07-05-24
_audit_creation_method CRYSTALS_ver_12.84
_cell_angle_alpha 90
_cell_angle_beta 107.978(17)
_cell_angle_gamma 90
_cell_formula_units_Z 4
_cell_length_a 10.6100(16)
_cell_length_b 24.260(7)
_cell_length_c 14.354(4)
_cell_measurement_reflns_used 51
_cell_measurement_temperature 120
_cell_measurement_theta_max 14
_cell_measurement_theta_min 5
_cell_volume 3514.3(15)
_computing_cell_refinement EvalCCD
_computing_data_collection 'COLLECT (Nonius, 1997-2001).'
_computing_data_reduction EvalCCD
_computing_molecular_graphics 'CAMERON (Watkin et al., 1996)'
_computing_publication_material 'CRYSTALS (Betteridge et al., 2003)'
_computing_structure_refinement 'CRYSTALS (Betteridge et al., 2003)'
_computing_structure_solution 'SIR92 (Altomare et al., 1994)'
_diffrn_ambient_temperature 120
_diffrn_measured_fraction_theta_full 0.976
_diffrn_measured_fraction_theta_max 0.968
_diffrn_measurement_device_type 'Nonius KappaCCD'
_diffrn_measurement_method \w
_diffrn_radiation_monochromator graphite
_diffrn_radiation_type 'Mo K\a'
_diffrn_radiation_wavelength 0.71073
_diffrn_reflns_av_R_equivalents 0.139
_diffrn_reflns_limit_h_max 12
_diffrn_reflns_limit_h_min -12
_diffrn_reflns_limit_k_max 26
_diffrn_reflns_limit_k_min -29
_diffrn_reflns_limit_l_max 17
_diffrn_reflns_limit_l_min -17
_diffrn_reflns_number 22217
_diffrn_reflns_theta_full 25.236
_diffrn_reflns_theta_max 26.016
_diffrn_reflns_theta_min 2.107
_diffrn_standards_number 0
_exptl_absorpt_coefficient_mu 0.676
_exptl_absorpt_correction_T_max 0.98
_exptl_absorpt_correction_T_min 0.94
_exptl_absorpt_correction_type refdelf
_exptl_absorpt_process_details 'DIFABS (Walker & Stuart, 1983)'
_exptl_crystal_colour orange
_exptl_crystal_density_diffrn 1.487
_exptl_crystal_description stick
_exptl_crystal_F_000 1608
_exptl_crystal_size_max 0.45
_exptl_crystal_size_mid 0.15
_exptl_crystal_size_min 0.03
_refine_diff_density_max 1.52
_refine_diff_density_min -1.47
_refine_ls_extinction_method None
_refine_ls_goodness_of_fit_ref 1.0468
_refine_ls_hydrogen_treatment constr
_refine_ls_matrix_type full
_refine_ls_number_parameters 227
_refine_ls_number_reflns 2885
_refine_ls_number_restraints 0
_refine_ls_R_factor_all 0.1592
_refine_ls_R_factor_gt 0.0842
_refine_ls_shift/su_max 0.000533
_refine_ls_structure_factor_coef F
_refine_ls_weighting_details
;
 Method, part 1, Chebychev polynomial, (Watkin, 1994, Prince, 1982) 
 [weight] = 1.0/[A~0~*T~0~(x)+A~1~*T~1~(x) ... +A~n-1~]*T~n-1~(x)] 
 where A~i~ are the Chebychev coefficients listed below and x= Fcalc/Fmax 
 Method = Robust Weighting (Prince, 1982) 
 W = [weight] * [1-(deltaF/6*sigmaF)^2^]^2^ 
 A~i~ are: 
 0.506 0.517 0.233 
;
_refine_ls_weighting_scheme calc
_refine_ls_wR_factor_all 0.1775
_refine_ls_wR_factor_gt 0.0875
_refine_ls_wR_factor_ref 0.0875
_reflns_limit_h_max 12
_reflns_limit_h_min -12
_reflns_limit_k_max 29
_reflns_limit_k_min 0
_reflns_limit_l_max 17
_reflns_limit_l_min 0
_reflns_number_gt 2885
_reflns_number_total 5931
_reflns_threshold_expression I>3.0\s(I)
_cod_data_source_file om700586z-file002.cif
_cod_data_source_block CRYSTALS_cif
_cod_depositor_comments
;
The following automatic conversions were performed:

'_symmetry_cell_setting' value 'Monoclinic' changed to 'monoclinic'
according to /home/saulius/struct/CIF-dictionaries/cif_core.dic
dictionary named 'cif_core.dic' version 2.4.1 from 2010-06-29.

Automatic conversion script
Id: cif_fix_values 1715 2011-07-08 13:25:40Z adriana 
;
_cod_original_cell_volume 3514.2(14)
_cod_original_sg_symbol_H-M 'P 1 21/n 1 '
_cod_database_code 4073725

loop_
_symmetry_equiv_pos_as_xyz
x,y,z
-x,-y,-z
-x+1/2,y+1/2,-z+1/2
x+1/2,-y+1/2,z+1/2

loop_
_atom_site_label
_atom_site_type_symbol
_atom_site_fract_x
_atom_site_fract_y
_atom_site_fract_z
_atom_site_U_iso_or_equiv
_atom_site_occupancy
_atom_site_adp_type
_atom_site_refinement_flags_posn
Cr1 Cr 0.43660(18) 0.30008(8) 0.63221(12) 0.0395 1.0000 Uani .
Cr1' Cr -0.18335(13) 0.52196(6) -0.32709(10) 0.0168 1.0000 Uani .
C1 C 0.4602(7) 0.3327(3) 0.0864(5) 0.0107(15) 1.0000 Uiso .
C2 C 0.4891(8) 0.3427(3) 0.1860(6) 0.0139(16) 1.0000 Uiso .
C3 C 0.4946(7) 0.2982(3) 0.2516(6) 0.0165(17) 1.0000 Uiso .
C4 C 0.4758(8) 0.2449(4) 0.2173(6) 0.0222(19) 1.0000 Uiso .
C5 C 0.4481(8) 0.2336(4) 0.1152(6) 0.0199(18) 1.0000 Uiso .
C6 C 0.4275(10) 0.1801(4) 0.0804(7) 0.031(2) 1.0000 Uiso .
C7 C 0.3950(10) 0.1700(4) -0.0178(7) 0.035(2) 1.0000 Uiso .
C8 C 0.3856(10) 0.2131(4) -0.0850(8) 0.037(2) 1.0000 Uiso .
C9 C 0.4069(8) 0.2662(4) -0.0508(6) 0.0227(19) 1.0000 Uiso .
C10 C 0.4397(8) 0.2786(3) 0.0508(6) 0.0158(17) 1.0000 Uiso .
C11 C 0.5642(9) 0.3211(4) 0.5443(6) 0.025(2) 1.0000 Uiso .
C12 C 0.6257(10) 0.2797(5) 0.6088(8) 0.040(3) 1.0000 Uiso .
C13 C 0.6480(12) 0.2869(5) 0.7102(9) 0.051(3) 1.0000 Uiso .
C14 C 0.6067(10) 0.3335(4) 0.7461(8) 0.037(2) 1.0000 Uiso .
C15 C 0.5488(11) 0.3751(5) 0.6819(8) 0.042(3) 1.0000 Uiso .
C16 C 0.5287(10) 0.3700(4) 0.5814(7) 0.035(2) 1.0000 Uiso .
C17 C 0.5411(8) 0.3150(3) 0.4401(6) 0.0195(18) 1.0000 Uiso .
C18 C 0.5196(8) 0.3079(4) 0.3549(6) 0.0210(19) 1.0000 Uiso .
C19 C 0.6432(8) 0.4080(4) 0.2729(6) 0.0190(18) 1.0000 Uiso .
C21 C 0.3072(10) 0.2811(4) 0.5175(7) 0.036(2) 1.0000 Uiso .
C22 C 0.3159(14) 0.3213(6) 0.6871(10) 0.062(4) 1.0000 Uiso .
C23 C 0.4267(14) 0.2310(6) 0.6771(10) 0.060(3) 1.0000 Uiso .
C1' C 0.4561(7) 0.3802(3) 0.0181(5) 0.0112(16) 1.0000 Uiso .
C2' C 0.3422(7) 0.4086(3) -0.0251(5) 0.0130(16) 1.0000 Uiso .
C3' C 0.3390(7) 0.4522(3) -0.0907(6) 0.0145(16) 1.0000 Uiso .
C4' C 0.4518(7) 0.4663(3) -0.1130(6) 0.0151(17) 1.0000 Uiso .
C5' C 0.5704(7) 0.4386(3) -0.0718(5) 0.0133(16) 1.0000 Uiso .
C6' C 0.6873(8) 0.4535(4) -0.0940(6) 0.0208(18) 1.0000 Uiso .
C7' C 0.8034(9) 0.4253(4) -0.0525(6) 0.026(2) 1.0000 Uiso .
C8' C 0.8049(8) 0.3812(4) 0.0093(6) 0.0200(18) 1.0000 Uiso .
C9' C 0.6964(8) 0.3660(4) 0.0336(6) 0.0198(18) 1.0000 Uiso .
C10' C 0.5745(7) 0.3938(3) -0.0058(5) 0.0116(16) 1.0000 Uiso .
C11' C 0.0120(7) 0.5437(3) -0.2231(6) 0.0144(16) 1.0000 Uiso .
C12' C 0.0002(8) 0.5679(3) -0.3135(6) 0.0180(17) 1.0000 Uiso .
C13' C -0.1092(9) 0.6022(4) -0.3588(7) 0.0237(19) 1.0000 Uiso .
C14' C -0.2054(9) 0.6119(4) -0.3130(7) 0.027(2) 1.0000 Uiso .
C15' C -0.1951(8) 0.5883(3) -0.2226(6) 0.0186(18) 1.0000 Uiso .
C16' C -0.0863(7) 0.5540(3) -0.1757(6) 0.0149(17) 1.0000 Uiso .
C17' C 0.1227(8) 0.5087(3) -0.1769(6) 0.0154(17) 1.0000 Uiso .
C18' C 0.2179(8) 0.4823(4) -0.1359(6) 0.0178(17) 1.0000 Uiso .
C19' C 0.1378(8) 0.3621(4) -0.0672(6) 0.0230(19) 1.0000 Uiso .
C21' C -0.1869(10) 0.4947(4) -0.4474(8) 0.035(2) 1.0000 Uiso .
C22' C -0.1556(9) 0.4498(4) -0.2827(7) 0.0238(19) 1.0000 Uiso .
C23' C -0.3658(8) 0.5120(4) -0.3622(6) 0.024(2) 1.0000 Uiso .
O21 O 0.2292(7) 0.2684(3) 0.4468(5) 0.0397(18) 1.0000 Uiso .
O22 O 0.2381(10) 0.3370(4) 0.7268(7) 0.071(3) 1.0000 Uiso .
O23 O 0.4273(10) 0.1836(4) 0.7070(7) 0.073(3) 1.0000 Uiso .
O24 O 0.5060(5) 0.3950(2) 0.2204(4) 0.0150(12) 1.0000 Uiso .
O21' O -0.1835(7) 0.4772(3) -0.5236(5) 0.0450(18) 1.0000 Uiso .
O22' O -0.1341(6) 0.4056(3) -0.2559(5) 0.0313(15) 1.0000 Uiso .
O23' O -0.4766(7) 0.5075(3) -0.3824(5) 0.0378(17) 1.0000 Uiso .
O24' O 0.2313(5) 0.3970(2) 0.0026(4) 0.0188(12) 1.0000 Uiso .
H41 H 0.4817 0.2161 0.2605 0.0260 1.0000 Uiso R
H61 H 0.4360 0.1509 0.1237 0.0360 1.0000 Uiso R
H71 H 0.3793 0.1342 -0.0406 0.0459 1.0000 Uiso R
H81 H 0.3651 0.2057 -0.1511 0.0419 1.0000 Uiso R
H91 H 0.3999 0.2945 -0.0954 0.0270 1.0000 Uiso R
H121 H 0.6370 0.2433 0.5832 0.0579 1.0000 Uiso R
H131 H 0.6737 0.2548 0.7528 0.0660 1.0000 Uiso R
H141 H 0.6072 0.3348 0.8140 0.0481 1.0000 Uiso R
H151 H 0.5100 0.4060 0.7070 0.0529 1.0000 Uiso R
H161 H 0.4742 0.3972 0.5369 0.0420 1.0000 Uiso R
H191 H 0.6475 0.4445 0.2993 0.0269 1.0000 Uiso R
H192 H 0.6949 0.4067 0.2290 0.0270 1.0000 Uiso R
H193 H 0.6781 0.3824 0.3251 0.0270 1.0000 Uiso R
H341 H 0.4494 0.4946 -0.1568 0.0198 1.0000 Uiso R
H361 H 0.6857 0.4827 -0.1359 0.0249 1.0000 Uiso R
H371 H 0.8797 0.4351 -0.0665 0.0290 1.0000 Uiso R
H381 H 0.8833 0.3616 0.0348 0.0249 1.0000 Uiso R
H391 H 0.7015 0.3371 0.0765 0.0219 1.0000 Uiso R
H421 H 0.0595 0.5566 -0.3497 0.0229 1.0000 Uiso R
H431 H -0.1223 0.6145 -0.4253 0.0280 1.0000 Uiso R
H441 H -0.2877 0.6301 -0.3489 0.0310 1.0000 Uiso R
H451 H -0.2680 0.5913 -0.1956 0.0210 1.0000 Uiso R
H461 H -0.0852 0.5331 -0.1177 0.0171 1.0000 Uiso R
H491 H 0.0586 0.3583 -0.0490 0.0358 1.0000 Uiso R
H492 H 0.1165 0.3789 -0.1304 0.0360 1.0000 Uiso R
H493 H 0.1762 0.3267 -0.0695 0.0360 1.0000 Uiso R

loop_
_atom_site_aniso_label
_atom_site_aniso_U_11
_atom_site_aniso_U_22
_atom_site_aniso_U_33
_atom_site_aniso_U_23
_atom_site_aniso_U_13
_atom_site_aniso_U_12
Cr1 0.0443(10) 0.0443(11) 0.0332(9) -0.0098(8) 0.0166(8) -0.0159(9)
Cr1' 0.0155(6) 0.0155(6) 0.0184(7) -0.0003(6) 0.0036(5) 0.0007(6)

loop_
_atom_type_symbol
_atom_type_scat_dispersion_real
_atom_type_scat_dispersion_imag
_atom_type_scat_Cromer_Mann_a1
_atom_type_scat_Cromer_Mann_b1
_atom_type_scat_Cromer_Mann_a2
_atom_type_scat_Cromer_Mann_b2
_atom_type_scat_Cromer_Mann_a3
_atom_type_scat_Cromer_Mann_b3
_atom_type_scat_Cromer_Mann_a4
_atom_type_scat_Cromer_Mann_b4
_atom_type_scat_Cromer_Mann_c
_atom_type_scat_source
C 0.0033 0.0016 2.3100 20.8439 1.0200 10.2075 1.5886 0.5687 0.8650 51.6512 0.2156 'International Tables Vol C 4.2.6.8 and 6.1.1.4'
H 0.0000 0.0000 0.4930 10.5109 0.3229 26.1257 0.1402 3.1424 0.0408 57.7998 0.0030 'International Tables Vol C 4.2.6.8 and 6.1.1.4'
Cr 0.3209 0.6236 10.6406 6.1038 7.3537 0.3920 3.3240 20.2626 1.4922 98.7399 1.1832 'International Tables Vol C 4.2.6.8 and 6.1.1.4'
N 0.0061 0.0033 12.2126 0.0057 3.1322 9.8933 2.0125 28.9975 1.1663 0.5826 -11.5290 'International Tables Vol C 4.2.6.8 and 6.1.1.4'
O 0.0106 0.0060 3.0485 13.2771 2.2868 5.7011 1.5463 0.3239 0.8670 32.9089 0.2508 'International Tables Vol C 4.2.6.8 and 6.1.1.4'

loop_
_geom_angle_atom_site_label_1
_geom_angle_atom_site_label_2
_geom_angle_atom_site_label_3
_geom_angle
_geom_angle_publ_flag
C11 Cr1 C12 37.0(4) yes
C11 Cr1 C13 67.0(4) yes
C12 Cr1 C13 37.5(4) yes
C11 Cr1 C14 80.1(4) yes
C12 Cr1 C14 67.3(4) yes
C13 Cr1 C14 36.4(4) yes
C11 Cr1 C15 67.5(4) yes
C12 Cr1 C15 78.7(4) yes
C13 Cr1 C15 65.5(4) yes
C14 Cr1 C15 36.9(4) yes
C11 Cr1 C16 37.3(3) yes
C12 Cr1 C16 66.4(4) yes
C13 Cr1 C16 78.0(4) yes
C14 Cr1 C16 67.1(4) yes
C15 Cr1 C16 37.4(4) yes
C11 Cr1 C21 88.1(4) yes
C12 Cr1 C21 105.7(4) yes
C13 Cr1 C21 141.1(5) yes
C14 Cr1 C21 167.2(4) yes
C15 Cr1 C21 133.1(5) yes
C11 Cr1 C22 148.5(5) yes
C12 Cr1 C22 162.6(5) yes
C13 Cr1 C22 125.3(6) yes
C14 Cr1 C22 95.9(5) yes
C15 Cr1 C22 90.5(5) yes
C11 Cr1 C23 122.5(5) yes
C12 Cr1 C23 90.1(5) yes
C13 Cr1 C23 81.2(6) yes
C14 Cr1 C23 101.7(5) yes
C15 Cr1 C23 138.2(5) yes
C16 Cr1 C21 100.4(4) yes
C16 Cr1 C22 112.4(5) yes
C21 Cr1 C22 91.6(6) yes
C16 Cr1 C23 156.3(5) yes
C21 Cr1 C23 88.7(5) yes
C22 Cr1 C23 89.0(6) yes
C11' Cr1' C12' 36.8(3) yes
C11' Cr1' C13' 66.9(3) yes
C12' Cr1' C13' 37.5(3) yes
C11' Cr1' C14' 78.8(3) yes
C12' Cr1' C14' 66.9(3) yes
C13' Cr1' C14' 36.8(3) yes
C11' Cr1' C15' 67.0(3) yes
C12' Cr1' C15' 78.9(3) yes
C13' Cr1' C15' 66.3(3) yes
C14' Cr1' C15' 36.5(3) yes
C11' Cr1' C16' 37.6(3) yes
C12' Cr1' C16' 66.9(3) yes
C13' Cr1' C16' 78.8(3) yes
C14' Cr1' C16' 66.3(3) yes
C15' Cr1' C16' 36.9(3) yes
C11' Cr1' C21' 117.6(4) yes
C12' Cr1' C21' 91.5(4) yes
C13' Cr1' C21' 91.7(4) yes
C14' Cr1' C21' 117.9(4) yes
C15' Cr1' C21' 154.5(4) yes
C11' Cr1' C22' 88.7(3) yes
C12' Cr1' C22' 113.9(3) yes
C13' Cr1' C22' 151.3(4) yes
C14' Cr1' C22' 155.5(4) yes
C15' Cr1' C22' 119.1(4) yes
C11' Cr1' C23' 153.4(3) yes
C12' Cr1' C23' 155.4(4) yes
C13' Cr1' C23' 117.9(4) yes
C14' Cr1' C23' 91.3(4) yes
C15' Cr1' C23' 90.4(3) yes
C16' Cr1' C21' 155.1(4) yes
C16' Cr1' C22' 91.0(3) yes
C21' Cr1' C22' 86.5(4) yes
C16' Cr1' C23' 115.9(3) yes
C21' Cr1' C23' 88.9(4) yes
C22' Cr1' C23' 90.7(4) yes
C2 C1 C10 120.0(7) yes
C2 C1 C1' 119.3(7) yes
C10 C1 C1' 120.7(6) yes
C1 C2 C3 120.0(7) yes
C1 C2 O24 120.1(7) yes
C3 C2 O24 119.8(7) yes
C2 C3 C4 120.3(7) yes
C2 C3 C18 120.9(8) yes
C4 C3 C18 118.7(8) yes
C3 C4 C5 120.5(8) yes
C3 C4 H41 119.9 no
C5 C4 H41 119.6 no
C4 C5 C6 120.6(8) yes
C4 C5 C10 118.2(8) yes
C6 C5 C10 121.2(8) yes
C5 C6 C7 120.1(9) yes
C5 C6 H61 120.2 no
C7 C6 H61 119.7 no
C6 C7 C8 121.1(10) yes
C6 C7 H71 119.6 no
C8 C7 H71 119.3 no
C7 C8 C9 119.0(9) yes
C7 C8 H81 120.4 no
C9 C8 H81 120.7 no
C8 C9 C10 121.7(8) yes
C8 C9 H91 118.6 no
C10 C9 H91 119.7 no
C9 C10 C5 116.9(8) yes
C9 C10 C1 122.2(7) yes
C5 C10 C1 120.9(7) yes
Cr1 C11 C12 72.0(6) yes
Cr1 C11 C16 71.9(5) yes
C12 C11 C16 119.2(9) yes
Cr1 C11 C17 129.6(6) yes
C12 C11 C17 120.7(8) yes
C16 C11 C17 120.1(8) yes
Cr1 C12 C11 71.0(6) yes
Cr1 C12 C13 71.6(7) yes
C11 C12 C13 119.6(10) yes
Cr1 C12 H121 119.0 no
C11 C12 H121 119.4 no
C13 C12 H121 119.9 no
Cr1 C13 C12 70.9(7) yes
Cr1 C13 C14 71.2(7) yes
C12 C13 C14 121.3(12) yes
Cr1 C13 H131 118.6 no
C12 C13 H131 118.2 no
C14 C13 H131 118.9 no
Cr1 C14 C13 72.5(7) yes
Cr1 C14 C15 71.2(6) yes
C13 C14 C15 118.9(10) yes
Cr1 C14 H141 120.7 no
C13 C14 H141 120.1 no
C15 C14 H141 120.5 no
Cr1 C15 C14 72.0(6) yes
Cr1 C15 C16 72.1(6) yes
C14 C15 C16 121.3(11) yes
Cr1 C15 H151 120.9 no
C14 C15 H151 117.9 no
C16 C15 H151 120.2 no
Cr1 C16 C15 70.6(6) yes
Cr1 C16 C11 70.8(6) yes
C15 C16 C11 119.7(10) yes
Cr1 C16 H161 120.5 no
C15 C16 H161 119.1 no
C11 C16 H161 120.1 no
C11 C17 C18 177.2(9) yes
C3 C18 C17 178.8(9) yes
O24 C19 H191 108.9 no
O24 C19 H192 109.8 no
H191 C19 H192 108.9 no
O24 C19 H193 110.5 no
H191 C19 H193 109.3 no
H192 C19 H193 109.4 no
Cr1 C21 O21 178.4(9) yes
Cr1 C22 O22 177.3(12) yes
Cr1 C23 O23 176.2(12) yes
C1 C1' C2' 121.8(7) yes
C1 C1' C10' 118.6(6) yes
C2' C1' C10' 119.6(7) yes
C1' C2' C3' 121.2(7) yes
C1' C2' O24' 118.7(7) yes
C3' C2' O24' 119.9(7) yes
C2' C3' C4' 120.0(7) yes
C2' C3' C18' 120.9(7) yes
C4' C3' C18' 119.1(7) yes
C3' C4' C5' 121.3(7) yes
C3' C4' H341 120.0 no
C5' C4' H341 118.7 no
C4' C5' C6' 121.5(7) yes
C4' C5' C10' 119.2(7) yes
C6' C5' C10' 119.4(7) yes
C5' C6' C7' 120.3(8) yes
C5' C6' H361 119.8 no
C7' C6' H361 119.8 no
C6' C7' C8' 119.6(8) yes
C6' C7' H371 120.4 no
C8' C7' H371 120.0 no
C7' C8' C9' 122.2(8) yes
C7' C8' H381 118.6 no
C9' C8' H381 119.2 no
C8' C9' C10' 120.8(8) yes
C8' C9' H391 120.0 no
C10' C9' H391 119.2 no
C1' C10' C5' 118.7(7) yes
C1' C10' C9' 123.6(7) yes
C5' C10' C9' 117.7(7) yes
Cr1' C11' C12' 71.1(5) yes
Cr1' C11' C16' 72.2(4) yes
C12' C11' C16' 120.0(7) yes
Cr1' C11' C17' 129.3(6) yes
C12' C11' C17' 120.3(7) yes
C16' C11' C17' 119.7(7) yes
Cr1' C12' C11' 72.1(5) yes
Cr1' C12' C13' 71.3(5) yes
C11' C12' C13' 120.1(8) yes
Cr1' C12' H421 120.8 no
C11' C12' H421 119.6 no
C13' C12' H421 119.7 no
Cr1' C13' C12' 71.2(5) yes
Cr1' C13' C14' 72.0(5) yes
C12' C13' C14' 119.9(8) yes
Cr1' C13' H431 121.6 no
C12' C13' H431 118.8 no
C14' C13' H431 120.6 no
Cr1' C14' C13' 71.2(5) yes
Cr1' C14' C15' 72.5(5) yes
C13' C14' C15' 120.8(9) yes
Cr1' C14' H441 120.1 no
C13' C14' H441 119.7 no
C15' C14' H441 118.7 no
Cr1' C15' C14' 71.0(5) yes
Cr1' C15' C16' 71.9(5) yes
C14' C15' C16' 120.3(8) yes
Cr1' C15' H451 122.8 no
C14' C15' H451 120.0 no
C16' C15' H451 119.3 no
Cr1' C16' C11' 70.2(4) yes
Cr1' C16' C15' 71.2(5) yes
C11' C16' C15' 118.9(7) yes
Cr1' C16' H461 122.1 no
C11' C16' H461 119.9 no
C15' C16' H461 120.5 no
C11' C17' C18' 176.3(9) yes
C3' C18' C17' 175.5(9) yes
O24' C19' H491 109.8 no
O24' C19' H492 108.6 no
H491 C19' H492 109.2 no
O24' C19' H493 109.9 no
H491 C19' H493 110.1 no
H492 C19' H493 109.1 no
Cr1' C21' O21' 177.2(9) yes
Cr1' C22' O22' 177.5(8) yes
Cr1' C23' O23' 177.8(8) yes
C19 O24 C2 113.0(6) yes
C19' O24' C2' 112.5(6) yes

loop_
_geom_bond_atom_site_label_1
_geom_bond_atom_site_label_2
_geom_bond_distance
_geom_bond_publ_flag
Cr1 C11 2.177(9) yes
Cr1 C12 2.191(11) yes
Cr1 C13 2.199(12) yes
Cr1 C14 2.182(11) yes
Cr1 C15 2.172(11) yes
Cr1 C16 2.192(10) yes
Cr1 C21 1.847(10) yes
Cr1 C22 1.775(15) yes
Cr1 C23 1.811(15) yes
Cr1' C11' 2.212(8) yes
Cr1' C12' 2.199(8) yes
Cr1' C13' 2.200(9) yes
Cr1' C14' 2.210(10) yes
Cr1' C15' 2.229(8) yes
Cr1' C16' 2.238(8) yes
Cr1' C21' 1.838(10) yes
Cr1' C22' 1.856(9) yes
Cr1' C23' 1.860(9) yes
C1 C2 1.388(11) yes
C1 C10 1.399(11) yes
C1 C1' 1.506(10) yes
C2 C3 1.421(11) yes
C2 O24 1.355(9) yes
C3 C4 1.378(12) yes
C3 C18 1.443(11) yes
C4 C5 1.430(12) yes
C4 H41 0.924 no
C5 C6 1.383(13) yes
C5 C10 1.416(11) yes
C6 C7 1.365(14) yes
C6 H61 0.928 no
C7 C8 1.405(15) yes
C7 H71 0.925 no
C8 C9 1.373(14) yes
C8 H81 0.924 no
C9 C10 1.423(12) yes
C9 H91 0.925 no
C11 C12 1.385(14) yes
C11 C16 1.398(13) yes
C11 C17 1.447(12) yes
C12 C13 1.412(16) yes
C12 H121 0.978 no
C13 C14 1.368(16) yes
C13 H131 0.977 no
C14 C15 1.377(15) yes
C14 H141 0.974 no
C15 C16 1.398(15) yes
C15 H151 0.976 no
C16 H161 0.975 no
C17 C18 1.186(12) yes
C19 O24 1.453(9) yes
C19 H191 0.958 no
C19 H192 0.955 no
C19 H193 0.955 no
C21 O21 1.137(12) yes
C22 O22 1.200(15) yes
C23 O23 1.226(16) yes
C1' C2' 1.363(10) yes
C1' C10' 1.438(10) yes
C2' C3' 1.409(11) yes
C2' O24' 1.382(9) yes
C3' C4' 1.374(11) yes
C3' C18' 1.446(11) yes
C4' C5' 1.387(11) yes
C4' H341 0.925 no
C5' C6' 1.419(11) yes
C5' C10' 1.434(11) yes
C6' C7' 1.374(12) yes
C6' H361 0.926 no
C7' C8' 1.387(13) yes
C7' H371 0.924 no
C8' C9' 1.353(12) yes
C8' H381 0.929 no
C9' C10' 1.414(11) yes
C9' H391 0.923 no
C11' C12' 1.393(11) yes
C11' C16' 1.433(11) yes
C11' C17' 1.435(11) yes
C12' C13' 1.414(12) yes
C12' H421 0.971 no
C13' C14' 1.393(13) yes
C13' H431 0.969 no
C14' C15' 1.392(12) yes
C14' H441 0.973 no
C15' C16' 1.412(11) yes
C15' H451 0.969 no
C16' H461 0.972 no
C17' C18' 1.188(11) yes
C19' O24' 1.446(10) yes
C19' H491 0.958 no
C19' H492 0.955 no
C19' H493 0.955 no
C21' O21' 1.186(12) yes
C22' O22' 1.138(11) yes
C23' O23' 1.126(10) yes
